data_7058235
loop_
_publ_author_name
'Alfuth, Jan'
'Chojnacki, Jaros\/law'
'Po\/lo\'nski, Tadeusz'
'Olszewska, Teresa'

_publ_section_title
;
 Induction of chirality in 4,4&#x2032;-azopyridine by halogen-bonding
 interaction with optically active ditopic donors
;
_journal_issue 14
_journal_name_full 'New Journal of Chemistry'
_journal_page_first 5512
_journal_paper_doi 10.1039/C8NJ05750H
_journal_volume 43
_journal_year 2019
_chemical_absolute_configuration ad
_chemical_formula_moiety 'C32 H12 F8 I2 O2, C10 H8 N4'
_chemical_formula_sum 'C42 H20 F8 I2 N4 O2'
_chemical_formula_weight 1018.42
_space_group_crystal_system orthorhombic
_space_group_IT_number 19
_space_group_name_Hall 'P 2ac 2ab'
_space_group_name_H-M_alt 'P 21 21 21'
_symmetry_space_group_name_Hall 'P 2ac 2ab'
_symmetry_space_group_name_H-M 'P 21 21 21'
_atom_sites_solution_hydrogens geom
_atom_sites_solution_primary direct
_audit_creation_date 2018-08-23
_audit_creation_method
;
Olex2 1.2
(compiled 2018.05.29 svn.r3508 for OlexSys, GUI svn.r5506)
;
_audit_update_record
;
2018-09-17 deposited with the CCDC.    2019-03-12 downloaded from the CCDC.
;
_cell_angle_alpha 90
_cell_angle_beta 90
_cell_angle_gamma 90
_cell_formula_units_Z 4
_cell_length_a 11.5438(5)
_cell_length_b 14.8242(7)
_cell_length_c 21.8290(17)
_cell_measurement_reflns_used 58389
_cell_measurement_temperature 120(2)
_cell_measurement_theta_max 29.50
_cell_measurement_theta_min 2.24
_cell_volume 3735.5(4)
_computing_cell_refinement
;
X-Area Recipe 1.33.0.0 (STOE, 2015)
;
_computing_data_collection
;
X-Area WinXpose 2.0.22.0 (STOE, 2016)
;
_computing_data_reduction 'STOE X-Area'
_computing_molecular_graphics 'Olex2 (Dolomanov et al., 2009)'
_computing_publication_material 'Olex2 (Dolomanov et al., 2009)'
_computing_structure_refinement 'ShelXL (Sheldrick, 2015)'
_computing_structure_solution 'ShelXS (Sheldrick, 2008)'
_diffrn_ambient_temperature 120
_diffrn_detector 'image plate (34 cm diameter)'
_diffrn_detector_area_resol_mean 6.67
_diffrn_detector_type 'STOE Imaging Plate'
_diffrn_measured_fraction_theta_full 0.999
_diffrn_measured_fraction_theta_max 0.993
_diffrn_measurement_device '2-circle diffractometer'
_diffrn_measurement_device_type 'STOE IPDS 2T'
_diffrn_measurement_method 'rotation method, \w scans'
_diffrn_radiation_type MoK\a
_diffrn_radiation_wavelength 0.71073
_diffrn_reflns_av_R_equivalents 0.0518
_diffrn_reflns_av_unetI/netI 0.0316
_diffrn_reflns_Laue_measured_fraction_full 0.999
_diffrn_reflns_Laue_measured_fraction_max 0.993
_diffrn_reflns_limit_h_max 15
_diffrn_reflns_limit_h_min -15
_diffrn_reflns_limit_k_max 20
_diffrn_reflns_limit_k_min -20
_diffrn_reflns_limit_l_max 29
_diffrn_reflns_limit_l_min -29
_diffrn_reflns_number 54653
_diffrn_reflns_point_group_measured_fraction_full 1.000
_diffrn_reflns_point_group_measured_fraction_max 0.991
_diffrn_reflns_theta_full 25.242
_diffrn_reflns_theta_max 29.282
_diffrn_reflns_theta_min 2.236
_diffrn_source 'GeniX Mo, 0.05 x 0.05 mm2 microfocus'
_exptl_absorpt_coefficient_mu 1.768
_exptl_absorpt_correction_T_max 0.8308
_exptl_absorpt_correction_T_min 0.5523
_exptl_absorpt_correction_type integration
_exptl_absorpt_process_details
;
STOE X-Red32, absorption correction by Gaussian integration, analogous to
P. Coppens, "The Evaluation of Absorption and Extinction in Single-Crystal
Structure Analysis", published in
F. R. Ahmed (Editor), "Crystallographic Computing",
Munksgaard, Copenhagen (1970), 255 - 270
;
_exptl_crystal_colour red
_exptl_crystal_density_diffrn 1.811
_exptl_crystal_description plate
_exptl_crystal_F_000 1976
_exptl_crystal_size_max 0.21
_exptl_crystal_size_mid 0.18
_exptl_crystal_size_min 0.09
_refine_diff_density_max 0.961
_refine_diff_density_min -1.243
_refine_diff_density_rms 0.104
_refine_ls_abs_structure_details
;
 Flack x determined using 3261 quotients [(I+)-(I-)]/[(I+)+(I-)]
 (Parsons, Flack and Wagner, Acta Cryst. B69 (2013) 249-259).
;
_refine_ls_abs_structure_Flack -0.030(14)
_refine_ls_extinction_method none
_refine_ls_goodness_of_fit_ref 1.087
_refine_ls_hydrogen_treatment constr
_refine_ls_matrix_type full
_refine_ls_number_parameters 523
_refine_ls_number_reflns 10101
_refine_ls_number_restraints 0
_refine_ls_restrained_S_all 1.087
_refine_ls_R_factor_all 0.0584
_refine_ls_R_factor_gt 0.0460
_refine_ls_shift/su_max 0.001
_refine_ls_shift/su_mean 0.000
_refine_ls_structure_factor_coef Fsqd
_refine_ls_weighting_details 'w=1/[\s^2^(Fo^2^)+(0.0734P)^2^+2.0256P] where P=(Fo^2^+2Fc^2^)/3'
_refine_ls_weighting_scheme calc
_refine_ls_wR_factor_gt 0.1174
_refine_ls_wR_factor_ref 0.1234
_reflns_Friedel_coverage 0.806
_reflns_Friedel_fraction_full 1.000
_reflns_Friedel_fraction_max 0.989
_reflns_number_gt 8360
_reflns_number_total 10101
_reflns_threshold_expression 'I > 2\s(I)'
_cod_data_source_file c8nj05750h2.cif
_cod_data_source_block apy_3
_cod_depositor_comments 'Adding full bibliography for 7058234--7058236.cif.'
_cod_database_code 7058235
_shelx_shelxl_version_number 2018/3
_shelx_space_group_comment
;
The symmetry employed for this shelxl refinement is uniquely defined
by the following loop, which should always be used as a source of
symmetry information in preference to the above space-group names.
They are only intended as comments.
;
_olex2_refinement_description
;
1. Fixed Uiso
 At 1.2 times of:
  All C(H) groups
2.a Aromatic/amide H refined with riding coordinates:
 C14(H14), C15(H15), C17(H17), C18(H18), C19(H19), C20(H20), C25(H25),
 C26(H26), C28(H28), C29(H29), C30(H30), C31(H31), C34(H34), C35(H35), C36(H36),
  C37(H37), C39(H39), C40(H40), C41(H41), C42(H42)
;

loop_
_space_group_symop_operation_xyz
'x, y, z'
'-x+1/2, -y, z+1/2'
'x+1/2, -y+1/2, -z'
'-x, y+1/2, -z+1/2'

loop_
_atom_site_label
_atom_site_type_symbol
_atom_site_fract_x
_atom_site_fract_y
_atom_site_fract_z
_atom_site_U_iso_or_equiv
_atom_site_adp_type
_atom_site_occupancy
_atom_site_site_symmetry_order
_atom_site_calc_flag
_atom_site_refinement_flags_posn
I1 I -0.19490(4) 0.28021(3) 0.14097(2) 0.04082(12) Uani 1 1 d .
I2 I 0.78041(4) -0.15959(4) 0.06938(2) 0.05196(15) Uani 1 1 d .
F1 F -0.0738(4) 0.1657(3) 0.03667(17) 0.0455(10) Uani 1 1 d .
F2 F 0.0663(4) 0.0218(3) 0.03886(19) 0.0457(10) Uani 1 1 d .
F3 F -0.0933(4) 0.1580(3) 0.25316(18) 0.0448(9) Uani 1 1 d .
F4 F 0.0510(4) 0.0163(3) 0.25436(19) 0.0440(10) Uani 1 1 d .
F5 F 0.7272(4) 0.0529(3) 0.0546(2) 0.0544(11) Uani 1 1 d .
F6 F 0.5302(4) 0.1447(3) 0.0389(2) 0.0482(10) Uani 1 1 d .
F7 F 0.5147(5) -0.2190(3) 0.0627(2) 0.0567(11) Uani 1 1 d .
F8 F 0.3188(4) -0.1262(3) 0.0436(2) 0.0517(11) Uani 1 1 d .
O1 O 0.1370(4) -0.0549(3) 0.1455(3) 0.0408(10) Uani 1 1 d .
O2 O 0.3185(4) 0.0554(4) 0.0313(2) 0.0434(12) Uani 1 1 d .
C1 C -0.0857(5) 0.1666(5) 0.1447(3) 0.0378(13) Uani 1 1 d .
C2 C -0.0442(6) 0.1297(5) 0.0911(3) 0.0392(15) Uani 1 1 d .
C3 C 0.0278(6) 0.0564(5) 0.0920(3) 0.0367(14) Uani 1 1 d .
C4 C 0.0645(6) 0.0184(5) 0.1468(3) 0.0373(13) Uani 1 1 d .
C5 C 0.0203(6) 0.0537(5) 0.2011(3) 0.0358(14) Uani 1 1 d .
C6 C -0.0540(6) 0.1274(5) 0.1992(3) 0.0376(14) Uani 1 1 d .
C7 C 0.6262(6) -0.0866(6) 0.0596(3) 0.0437(16) Uani 1 1 d .
C8 C 0.5227(7) -0.1285(5) 0.0562(3) 0.0438(16) Uani 1 1 d .
C9 C 0.4201(6) -0.0818(5) 0.0473(3) 0.0416(16) Uani 1 1 d .
C10 C 0.4207(6) 0.0111(5) 0.0425(3) 0.0390(15) Uani 1 1 d .
C11 C 0.5272(7) 0.0555(5) 0.0449(3) 0.0418(16) Uani 1 1 d .
C12 C 0.6278(6) 0.0074(5) 0.0530(3) 0.0418(16) Uani 1 1 d .
C13 C 0.2495(6) -0.0491(5) 0.1691(3) 0.0342(13) Uani 1 1 d .
C14 C 0.2870(7) -0.1322(4) 0.1949(3) 0.0383(14) Uani 1 1 d .
H14 H 0.235363 -0.181978 0.197211 0.046 Uiso 1 1 calc R
C15 C 0.3970(7) -0.1401(5) 0.2161(3) 0.0429(16) Uani 1 1 d .
H15 H 0.423042 -0.196299 0.231835 0.051 Uiso 1 1 calc R
C16 C 0.4730(6) -0.0659(5) 0.2151(3) 0.0376(14) Uani 1 1 d .
C17 C 0.5882(7) -0.0723(6) 0.2373(3) 0.0442(17) Uani 1 1 d .
H17 H 0.615894 -0.128619 0.252060 0.053 Uiso 1 1 calc R
C18 C 0.6607(7) 0.0015(6) 0.2378(3) 0.0480(18) Uani 1 1 d .
H18 H 0.737357 -0.003817 0.253184 0.058 Uiso 1 1 calc R
C19 C 0.6208(6) 0.0843(6) 0.2154(3) 0.0432(16) Uani 1 1 d .
H19 H 0.670171 0.135558 0.216404 0.052 Uiso 1 1 calc R
C20 C 0.5108(6) 0.0919(5) 0.1922(3) 0.0381(14) Uani 1 1 d .
H20 H 0.485948 0.148627 0.176690 0.046 Uiso 1 1 calc R
C21 C 0.4340(6) 0.0189(5) 0.1905(3) 0.0358(14) Uani 1 1 d .
C22 C 0.3196(6) 0.0253(5) 0.1649(3) 0.0335(13) Uani 1 1 d .
C23 C 0.2832(5) 0.1105(4) 0.1342(3) 0.0342(12) Uani 1 1 d .
C24 C 0.2846(6) 0.1225(5) 0.0721(3) 0.0373(13) Uani 1 1 d .
C25 C 0.2419(6) 0.2014(5) 0.0440(3) 0.0443(17) Uani 1 1 d .
H25 H 0.244852 0.207310 0.000720 0.053 Uiso 1 1 calc R
C26 C 0.1961(6) 0.2697(5) 0.0788(3) 0.0458(16) Uani 1 1 d .
H26 H 0.166395 0.322196 0.059411 0.055 Uiso 1 1 calc R
C27 C 0.1929(5) 0.2621(5) 0.1431(3) 0.0408(14) Uani 1 1 d .
C28 C 0.1407(7) 0.3280(5) 0.1807(4) 0.0486(18) Uani 1 1 d .
H28 H 0.109174 0.380546 0.162202 0.058 Uiso 1 1 calc R
C29 C 0.1340(7) 0.3189(5) 0.2416(4) 0.0506(19) Uani 1 1 d .
H29 H 0.096231 0.363775 0.265350 0.061 Uiso 1 1 calc R
C30 C 0.1826(7) 0.2429(5) 0.2705(3) 0.0448(16) Uani 1 1 d .
H30 H 0.179815 0.237431 0.313836 0.054 Uiso 1 1 calc R
C31 C 0.2340(6) 0.1770(5) 0.2361(3) 0.0391(14) Uani 1 1 d .
H31 H 0.267036 0.126046 0.255903 0.047 Uiso 1 1 calc R
C32 C 0.2387(6) 0.1834(4) 0.1713(3) 0.0343(13) Uani 1 1 d .
N1 N -0.6523(6) 0.5829(4) 0.1097(3) 0.0429(14) Uani 1 1 d .
N2 N -0.7489(5) 0.5461(4) 0.1035(3) 0.0405(13) Uani 1 1 d .
N3 N -0.3626(6) 0.4147(5) 0.1250(3) 0.0480(15) Uani 1 1 d .
N4 N -1.0294(6) 0.7241(6) 0.0853(3) 0.0539(17) Uani 1 1 d .
C33 C -0.5576(7) 0.5219(5) 0.1126(3) 0.0409(15) Uani 1 1 d .
C34 C -0.5640(7) 0.4313(5) 0.0965(3) 0.0443(17) Uani 1 1 d .
H34 H -0.633818 0.405034 0.081959 0.053 Uiso 1 1 calc R
C35 C -0.4644(7) 0.3817(6) 0.1027(4) 0.0504(19) Uani 1 1 d .
H35 H -0.466597 0.320129 0.090723 0.060 Uiso 1 1 calc R
C36 C -0.3623(7) 0.5006(6) 0.1411(4) 0.0511(18) Uani 1 1 d .
H36 H -0.292697 0.524276 0.157811 0.061 Uiso 1 1 calc R
C37 C -0.4543(7) 0.5580(6) 0.1355(4) 0.0502(18) Uani 1 1 d .
H37 H -0.448376 0.619696 0.146795 0.060 Uiso 1 1 calc R
C38 C -0.8419(7) 0.6090(5) 0.0982(3) 0.0382(14) Uani 1 1 d .
C39 C -0.8253(7) 0.7013(5) 0.0876(3) 0.0443(17) Uani 1 1 d .
H39 H -0.749708 0.726441 0.085224 0.053 Uiso 1 1 calc R
C40 C -0.9222(8) 0.7543(6) 0.0809(4) 0.052(2) Uani 1 1 d .
H40 H -0.911311 0.816567 0.072426 0.063 Uiso 1 1 calc R
C41 C -1.0434(8) 0.6358(6) 0.0962(4) 0.0496(19) Uani 1 1 d .
H41 H -1.120176 0.613440 0.100040 0.059 Uiso 1 1 calc R
C42 C -0.9532(7) 0.5756(6) 0.1020(3) 0.0454(18) Uani 1 1 d .
H42 H -0.967230 0.513186 0.108427 0.054 Uiso 1 1 calc R

loop_
_atom_site_aniso_label
_atom_site_aniso_U_11
_atom_site_aniso_U_22
_atom_site_aniso_U_33
_atom_site_aniso_U_23
_atom_site_aniso_U_13
_atom_site_aniso_U_12
I1 0.0352(2) 0.0518(2) 0.0355(2) -0.00177(19) -0.00003(17) 0.0076(2)
I2 0.0482(3) 0.0712(3) 0.0364(2) -0.0025(2) -0.00374(19) 0.0215(2)
F1 0.044(2) 0.063(3) 0.0299(18) 0.0020(19) -0.0040(16) 0.007(2)
F2 0.043(2) 0.059(3) 0.035(2) -0.0055(19) 0.0017(18) 0.010(2)
F3 0.040(2) 0.061(3) 0.0335(19) -0.0018(19) 0.0034(16) 0.001(2)
F4 0.043(2) 0.053(2) 0.036(2) 0.0062(18) -0.0020(17) 0.002(2)
F5 0.032(2) 0.068(3) 0.063(3) -0.003(2) 0.004(2) 0.001(2)
F6 0.042(2) 0.048(2) 0.055(3) 0.010(2) 0.0050(19) 0.004(2)
F7 0.070(3) 0.043(2) 0.057(3) -0.006(2) 0.012(2) 0.004(2)
F8 0.040(2) 0.061(3) 0.054(2) -0.007(2) 0.007(2) -0.005(2)
O1 0.035(2) 0.040(2) 0.048(3) -0.002(2) -0.001(2) 0.0019(19)
O2 0.032(2) 0.065(3) 0.033(2) -0.003(2) -0.0032(19) 0.008(2)
C1 0.031(3) 0.040(3) 0.042(3) 0.002(3) -0.001(3) 0.003(3)
C2 0.029(3) 0.056(4) 0.033(3) -0.003(3) -0.002(2) 0.002(3)
C3 0.031(3) 0.047(4) 0.033(3) -0.005(3) 0.000(2) 0.003(3)
C4 0.028(3) 0.043(3) 0.041(3) 0.000(3) -0.003(3) 0.002(3)
C5 0.030(3) 0.045(4) 0.033(3) 0.007(3) 0.002(2) -0.002(3)
C6 0.031(3) 0.048(4) 0.033(3) -0.006(3) 0.004(2) -0.003(3)
C7 0.039(3) 0.062(5) 0.030(3) -0.001(3) -0.003(3) 0.012(3)
C8 0.050(4) 0.046(4) 0.035(3) 0.000(3) 0.005(3) 0.007(3)
C9 0.034(3) 0.056(4) 0.035(3) -0.009(3) 0.002(3) 0.000(3)
C10 0.030(3) 0.057(4) 0.030(3) 0.001(3) 0.003(2) 0.007(3)
C11 0.038(4) 0.050(4) 0.037(3) 0.002(3) 0.005(3) 0.000(3)
C12 0.033(3) 0.054(4) 0.038(3) 0.002(3) 0.002(3) 0.001(3)
C13 0.031(3) 0.038(3) 0.033(3) 0.001(2) 0.000(2) 0.006(3)
C14 0.044(4) 0.035(3) 0.036(3) 0.001(2) 0.000(3) 0.003(3)
C15 0.048(4) 0.043(4) 0.038(3) 0.006(3) -0.002(3) 0.007(3)
C16 0.039(3) 0.043(4) 0.031(3) 0.000(3) -0.001(3) 0.005(3)
C17 0.040(4) 0.053(4) 0.040(4) 0.006(3) 0.000(3) 0.011(3)
C18 0.038(4) 0.069(5) 0.037(4) -0.005(3) -0.006(3) 0.011(4)
C19 0.030(3) 0.058(4) 0.042(4) 0.005(3) -0.002(3) -0.003(3)
C20 0.037(3) 0.043(4) 0.035(3) 0.006(3) 0.002(3) 0.006(3)
C21 0.032(3) 0.046(4) 0.029(3) 0.001(3) 0.003(2) 0.003(3)
C22 0.033(3) 0.039(3) 0.029(3) 0.003(2) 0.001(2) 0.004(3)
C23 0.028(3) 0.043(3) 0.032(3) 0.003(2) -0.003(2) 0.002(2)
C24 0.031(3) 0.048(4) 0.034(3) 0.006(3) 0.002(3) 0.005(3)
C25 0.036(3) 0.058(5) 0.039(3) 0.012(3) 0.003(3) 0.007(3)
C26 0.035(3) 0.050(4) 0.052(4) 0.018(3) -0.007(3) -0.001(3)
C27 0.025(3) 0.044(3) 0.053(4) 0.007(3) -0.003(3) 0.002(3)
C28 0.042(4) 0.035(4) 0.069(5) 0.006(3) -0.005(3) -0.005(3)
C29 0.042(4) 0.039(4) 0.071(5) -0.010(4) 0.003(4) -0.001(3)
C30 0.045(4) 0.046(4) 0.043(4) -0.004(3) 0.002(3) -0.005(3)
C31 0.037(3) 0.037(3) 0.044(3) -0.002(3) 0.005(3) -0.003(3)
C32 0.026(3) 0.040(3) 0.037(3) 0.007(2) 0.000(2) 0.000(3)
N1 0.042(3) 0.044(3) 0.043(3) 0.002(3) -0.002(3) 0.005(3)
N2 0.041(3) 0.046(3) 0.035(3) 0.001(2) 0.002(2) 0.004(3)
N3 0.041(3) 0.062(4) 0.041(3) 0.000(3) 0.002(3) 0.008(3)
N4 0.050(4) 0.072(5) 0.040(3) -0.009(3) -0.006(3) 0.018(4)
C33 0.042(4) 0.047(4) 0.034(3) 0.004(3) -0.004(3) 0.006(3)
C34 0.041(4) 0.052(4) 0.039(4) -0.006(3) 0.001(3) 0.004(3)
C35 0.046(4) 0.060(5) 0.045(4) -0.007(4) -0.003(3) 0.013(4)
C36 0.039(4) 0.062(5) 0.053(4) -0.004(4) -0.005(4) -0.001(3)
C37 0.042(4) 0.054(4) 0.054(5) -0.004(4) 0.002(4) 0.002(3)
C38 0.039(3) 0.043(4) 0.032(3) 0.001(3) 0.002(3) 0.004(3)
C39 0.048(4) 0.044(4) 0.041(3) -0.010(3) -0.006(3) 0.006(3)
C40 0.052(4) 0.053(4) 0.052(5) -0.010(3) -0.008(4) 0.012(4)
C41 0.045(4) 0.063(5) 0.040(4) 0.003(3) 0.001(3) 0.006(4)
C42 0.037(4) 0.064(5) 0.035(3) 0.003(3) 0.005(3) 0.006(4)

loop_
_atom_type_symbol
_atom_type_description
_atom_type_scat_dispersion_real
_atom_type_scat_dispersion_imag
_atom_type_scat_source
C C 0.0033 0.0016 'International Tables Vol C Tables 4.2.6.8 and 6.1.1.4'
H H 0.0000 0.0000 'International Tables Vol C Tables 4.2.6.8 and 6.1.1.4'
F F 0.0171 0.0103 'International Tables Vol C Tables 4.2.6.8 and 6.1.1.4'
I I -0.4742 1.8119 'International Tables Vol C Tables 4.2.6.8 and 6.1.1.4'
N N 0.0061 0.0033 'International Tables Vol C Tables 4.2.6.8 and 6.1.1.4'
O O 0.0106 0.0060 'International Tables Vol C Tables 4.2.6.8 and 6.1.1.4'

loop_
_exptl_crystal_face_index_h
_exptl_crystal_face_index_k
_exptl_crystal_face_index_l
_exptl_crystal_face_perp_dist
-1 0 -4 0.1270
1 0 4 0.1440
1 2 3 0.1330
0 -3 -1 0.1800
0 1 0 0.2000
1 0 -2 0.0440
-3 -2 -2 0.1230
-2 -1 3 0.0840
-2 1 5 0.0890
-3 1 4 0.0830
0 -3 4 0.2050

loop_
_geom_angle_atom_site_label_1
_geom_angle_atom_site_label_2
_geom_angle_atom_site_label_3
_geom_angle
C4 O1 C13 120.6(5)
C10 O2 C24 118.0(5)
C2 C1 I1 119.5(5)
C6 C1 I1 122.2(5)
C6 C1 C2 118.3(6)
F1 C2 C1 120.2(6)
F1 C2 C3 118.7(6)
C3 C2 C1 121.0(6)
F2 C3 C2 119.5(6)
F2 C3 C4 119.2(6)
C2 C3 C4 121.3(6)
O1 C4 C3 119.3(6)
O1 C4 C5 122.7(6)
C3 C4 C5 117.9(6)
F4 C5 C4 119.1(6)
F4 C5 C6 121.2(6)
C6 C5 C4 119.7(6)
F3 C6 C1 121.8(6)
F3 C6 C5 116.6(6)
C1 C6 C5 121.7(6)
C8 C7 I2 121.4(6)
C8 C7 C12 117.7(7)
C12 C7 I2 120.9(6)
F7 C8 C9 116.9(8)
C7 C8 F7 120.8(7)
C7 C8 C9 122.3(7)
F8 C9 C8 120.5(7)
F8 C9 C10 119.2(7)
C10 C9 C8 120.3(7)
O2 C10 C9 119.1(7)
O2 C10 C11 122.6(7)
C9 C10 C11 118.1(7)
F6 C11 C10 119.2(7)
F6 C11 C12 120.5(7)
C12 C11 C10 120.3(7)
F5 C12 C7 120.8(7)
F5 C12 C11 118.0(7)
C11 C12 C7 121.2(7)
O1 C13 C14 112.0(6)
C22 C13 O1 125.0(6)
C22 C13 C14 122.9(6)
C13 C14 H14 120.2
C15 C14 C13 119.7(7)
C15 C14 H14 120.2
C14 C15 H15 119.6
C14 C15 C16 120.7(7)
C16 C15 H15 119.6
C15 C16 C17 121.8(7)
C15 C16 C21 119.5(6)
C17 C16 C21 118.7(7)
C16 C17 H17 119.4
C18 C17 C16 121.2(7)
C18 C17 H17 119.4
C17 C18 H18 120.2
C17 C18 C19 119.6(7)
C19 C18 H18 120.2
C18 C19 H19 119.8
C20 C19 C18 120.4(7)
C20 C19 H19 119.8
C19 C20 H20 118.9
C19 C20 C21 122.1(7)
C21 C20 H20 118.9
C20 C21 C16 117.8(6)
C20 C21 C22 122.7(6)
C22 C21 C16 119.4(6)
C13 C22 C21 117.6(6)
C13 C22 C23 123.0(6)
C21 C22 C23 119.4(6)
C24 C23 C22 123.6(6)
C24 C23 C32 117.6(6)
C32 C23 C22 118.8(5)
O2 C24 C25 114.4(6)
C23 C24 O2 123.0(6)
C23 C24 C25 122.3(6)
C24 C25 H25 119.8
C26 C25 C24 120.5(6)
C26 C25 H25 119.8
C25 C26 H26 119.9
C25 C26 C27 120.2(6)
C27 C26 H26 119.9
C26 C27 C28 122.5(7)
C26 C27 C32 119.2(7)
C28 C27 C32 118.3(7)
C27 C28 H28 118.9
C29 C28 C27 122.2(7)
C29 C28 H28 118.9
C28 C29 H29 119.9
C28 C29 C30 120.2(8)
C30 C29 H29 119.9
C29 C30 H30 120.1
C31 C30 C29 119.9(7)
C31 C30 H30 120.1
C30 C31 H31 119.5
C30 C31 C32 121.1(7)
C32 C31 H31 119.5
C27 C32 C23 120.2(6)
C31 C32 C23 121.5(6)
C31 C32 C27 118.2(6)
N2 N1 C33 114.4(6)
N1 N2 C38 113.2(6)
C36 N3 C35 116.3(7)
C40 N4 C41 117.2(8)
C34 C33 N1 124.3(7)
C34 C33 C37 120.3(7)
C37 C33 N1 115.4(7)
C33 C34 H34 121.7
C35 C34 C33 116.7(8)
C35 C34 H34 121.7
N3 C35 C34 124.5(8)
N3 C35 H35 117.8
C34 C35 H35 117.8
N3 C36 H36 117.5
N3 C36 C37 125.1(8)
C37 C36 H36 117.5
C33 C37 H37 121.4
C36 C37 C33 117.1(8)
C36 C37 H37 121.4
C39 C38 N2 123.3(7)
C42 C38 N2 117.5(7)
C42 C38 C39 119.2(8)
C38 C39 H39 121.2
C40 C39 C38 117.7(8)
C40 C39 H39 121.2
N4 C40 C39 124.2(8)
N4 C40 H40 117.9
C39 C40 H40 117.9
N4 C41 H41 118.0
N4 C41 C42 123.9(9)
C42 C41 H41 118.0
C38 C42 H42 121.1
C41 C42 C38 117.8(8)
C41 C42 H42 121.1

loop_
_geom_bond_atom_site_label_1
_geom_bond_atom_site_label_2
_geom_bond_distance
I1 C1 2.106(7)
I2 C7 2.094(7)
F1 C2 1.348(8)
F2 C3 1.344(8)
F3 C6 1.342(8)
F4 C5 1.335(8)
F5 C12 1.332(9)
F6 C11 1.330(9)
F7 C8 1.352(9)
F8 C9 1.344(9)
O1 C4 1.371(8)
O1 C13 1.400(8)
O2 C10 1.372(8)
O2 C24 1.392(8)
C1 C2 1.378(10)
C1 C6 1.372(10)
C2 C3 1.367(10)
C3 C4 1.390(10)
C4 C5 1.393(10)
C5 C6 1.389(10)
C7 C8 1.349(12)
C7 C12 1.401(12)
C8 C9 1.386(11)
C9 C10 1.382(11)
C10 C11 1.395(11)
C11 C12 1.373(11)
C13 C14 1.423(9)
C13 C22 1.371(10)
C14 H14 0.9500
C14 C15 1.357(11)
C15 H15 0.9500
C15 C16 1.407(11)
C16 C17 1.418(10)
C16 C21 1.439(10)
C17 H17 0.9500
C17 C18 1.378(12)
C18 H18 0.9500
C18 C19 1.399(11)
C19 H19 0.9500
C19 C20 1.373(10)
C20 H20 0.9500
C20 C21 1.400(10)
C21 C22 1.436(9)
C22 C23 1.491(9)
C23 C24 1.367(9)
C23 C32 1.445(9)
C24 C25 1.409(10)
C25 H25 0.9500
C25 C26 1.370(11)
C26 H26 0.9500
C26 C27 1.409(10)
C27 C28 1.411(11)
C27 C32 1.422(9)
C28 H28 0.9500
C28 C29 1.338(12)
C29 H29 0.9500
C29 C30 1.408(11)
C30 H30 0.9500
C30 C31 1.368(10)
C31 H31 0.9500
C31 C32 1.419(9)
N1 N2 1.248(9)
N1 C33 1.420(10)
N2 C38 1.427(10)
N3 C35 1.362(11)
N3 C36 1.321(11)
N4 C40 1.319(12)
N4 C41 1.340(12)
C33 C34 1.390(11)
C33 C37 1.400(11)
C34 H34 0.9500
C34 C35 1.371(11)
C35 H35 0.9500
C36 H36 0.9500
C36 C37 1.366(11)
C37 H37 0.9500
C38 C39 1.401(10)
C38 C42 1.380(11)
C39 H39 0.9500
C39 C40 1.375(11)
C40 H40 0.9500
C41 H41 0.9500
C41 C42 1.377(12)
C42 H42 0.9500

loop_
_geom_torsion_atom_site_label_1
_geom_torsion_atom_site_label_2
_geom_torsion_atom_site_label_3
_geom_torsion_atom_site_label_4
_geom_torsion
I1 C1 C2 F1 -0.4(9)
I1 C1 C2 C3 179.3(5)
I1 C1 C6 F3 1.8(9)
I1 C1 C6 C5 -178.5(5)
I2 C7 C8 F7 4.0(10)
I2 C7 C8 C9 -177.3(5)
I2 C7 C12 F5 -2.1(10)
I2 C7 C12 C11 178.3(5)
F1 C2 C3 F2 -0.6(10)
F1 C2 C3 C4 177.7(6)
F2 C3 C4 O1 -1.6(10)
F2 C3 C4 C5 -178.0(6)
F4 C5 C6 F3 -0.4(10)
F4 C5 C6 C1 179.7(6)
F6 C11 C12 F5 0.1(11)
F6 C11 C12 C7 179.7(7)
F7 C8 C9 F8 -1.9(10)
F7 C8 C9 C10 177.7(6)
F8 C9 C10 O2 -3.0(10)
F8 C9 C10 C11 -178.5(6)
O1 C4 C5 F4 1.4(10)
O1 C4 C5 C6 -179.1(6)
O1 C13 C14 C15 175.6(6)
O1 C13 C22 C21 -178.6(6)
O1 C13 C22 C23 0.2(10)
O2 C10 C11 F6 3.1(11)
O2 C10 C11 C12 -176.4(7)
O2 C24 C25 C26 174.3(6)
C1 C2 C3 F2 179.7(6)
C1 C2 C3 C4 -2.0(11)
C2 C1 C6 F3 -178.2(7)
C2 C1 C6 C5 1.6(10)
C2 C3 C4 O1 -179.8(6)
C2 C3 C4 C5 3.7(10)
C3 C4 C5 F4 177.6(7)
C3 C4 C5 C6 -2.8(10)
C4 O1 C13 C14 147.5(6)
C4 O1 C13 C22 -36.4(9)
C4 C5 C6 F3 -180.0(6)
C4 C5 C6 C1 0.2(10)
C6 C1 C2 F1 179.6(6)
C6 C1 C2 C3 -0.7(10)
C7 C8 C9 F8 179.4(7)
C7 C8 C9 C10 -1.1(11)
C8 C7 C12 F5 -178.6(6)
C8 C7 C12 C11 1.7(11)
C8 C9 C10 O2 177.5(6)
C8 C9 C10 C11 2.0(11)
C9 C10 C11 F6 178.4(6)
C9 C10 C11 C12 -1.1(11)
C10 O2 C24 C23 -49.1(9)
C10 O2 C24 C25 136.3(7)
C10 C11 C12 F5 179.6(7)
C10 C11 C12 C7 -0.8(11)
C12 C7 C8 F7 -179.5(6)
C12 C7 C8 C9 -0.8(11)
C13 O1 C4 C3 115.7(7)
C13 O1 C4 C5 -68.1(9)
C13 C14 C15 C16 2.5(11)
C13 C22 C23 C24 -79.9(9)
C13 C22 C23 C32 97.1(8)
C14 C13 C22 C21 -2.9(9)
C14 C13 C22 C23 175.8(6)
C14 C15 C16 C17 179.8(7)
C14 C15 C16 C21 -0.9(10)
C15 C16 C17 C18 -178.0(7)
C15 C16 C21 C20 177.9(6)
C15 C16 C21 C22 -2.6(10)
C16 C17 C18 C19 -0.7(12)
C16 C21 C22 C13 4.4(9)
C16 C21 C22 C23 -174.4(6)
C17 C16 C21 C20 -2.8(10)
C17 C16 C21 C22 176.8(6)
C17 C18 C19 C20 -1.1(12)
C18 C19 C20 C21 0.9(11)
C19 C20 C21 C16 1.1(10)
C19 C20 C21 C22 -178.5(7)
C20 C21 C22 C13 -176.1(6)
C20 C21 C22 C23 5.1(10)
C21 C16 C17 C18 2.7(11)
C21 C22 C23 C24 98.8(8)
C21 C22 C23 C32 -84.2(8)
C22 C13 C14 C15 -0.5(10)
C22 C23 C24 O2 1.2(10)
C22 C23 C24 C25 175.3(6)
C22 C23 C32 C27 -174.0(6)
C22 C23 C32 C31 2.9(9)
C23 C24 C25 C26 -0.4(11)
C24 O2 C10 C9 124.2(7)
C24 O2 C10 C11 -60.4(9)
C24 C23 C32 C27 3.2(9)
C24 C23 C32 C31 -179.9(6)
C24 C25 C26 C27 1.0(11)
C25 C26 C27 C28 -176.2(7)
C25 C26 C27 C32 0.6(10)
C26 C27 C28 C29 177.4(8)
C26 C27 C32 C23 -2.6(10)
C26 C27 C32 C31 -179.6(6)
C27 C28 C29 C30 1.7(12)
C28 C27 C32 C23 174.2(6)
C28 C27 C32 C31 -2.7(10)
C28 C29 C30 C31 -1.9(12)
C29 C30 C31 C32 -0.3(11)
C30 C31 C32 C23 -174.3(7)
C30 C31 C32 C27 2.6(10)
C32 C23 C24 O2 -175.9(6)
C32 C23 C24 C25 -1.7(10)
C32 C27 C28 C29 0.6(11)
N1 N2 C38 C39 13.1(10)
N1 N2 C38 C42 -169.0(6)
N1 C33 C34 C35 -179.3(7)
N1 C33 C37 C36 177.8(7)
N2 N1 C33 C34 14.0(10)
N2 N1 C33 C37 -163.6(7)
N2 C38 C39 C40 177.3(7)
N2 C38 C42 C41 -179.2(6)
N3 C36 C37 C33 1.9(14)
N4 C41 C42 C38 2.0(12)
C33 N1 N2 C38 -177.6(6)
C33 C34 C35 N3 2.0(13)
C34 C33 C37 C36 0.1(12)
C35 N3 C36 C37 -1.8(13)
C36 N3 C35 C34 -0.2(13)
C37 C33 C34 C35 -1.8(12)
C38 C39 C40 N4 1.9(12)
C39 C38 C42 C41 -1.1(11)
C40 N4 C41 C42 -0.8(12)
C41 N4 C40 C39 -1.2(12)
C42 C38 C39 C40 -0.6(11)
